data_2104396
loop_
_publ_author_name
'Bell, A. M. T.'
'Henderson, C. M. B.'

_publ_section_title
;
 Crystal structures and cation ordering in Cs~2~MgSi~5~O~12~,
 Rb~2~MgSi~5~O~12~ and Cs~2~ZnSi~5~O~12~ leucites
;
_journal_coeditor_code HW5004
_journal_issue 4
_journal_name_full 'Acta Crystallographica Section B'
_journal_page_first 435
_journal_page_last 444
_journal_paper_doi 10.1107/S0108768109024860
_journal_volume 65
_journal_year 2009
_chemical_formula_structural 'Cs2 Zn Si5 O12'
_chemical_formula_sum 'Cs2 O12 Si5 Zn'
_chemical_formula_weight 663.6402
_chemical_name_common 'cesium zinc leucite'
_chemical_name_systematic
;
dicesium zinc pentasilicate
;
_space_group_crystal_system orthorhombic
_space_group_IT_number 61
_space_group_name_Hall '-P 2ac 2ab'
_space_group_name_H-M_alt 'P b c a'
_symmetry_space_group_name_Hall '-P 2ac 2ab'
_symmetry_space_group_name_H-M 'P b c a'
_cell_angle_alpha 90
_cell_angle_beta 90
_cell_angle_gamma 90
_cell_formula_units_Z 8
_cell_length_a 13.6415(9)
_cell_length_b 13.6233(8)
_cell_length_c 13.6653(9)
_cell_measurement_temperature 298
_cell_volume 2539.6(3)
_computing_cell_refinement 'Celref (Laugier & Bochu, 2003)'
_computing_data_collection 'local software'
_computing_data_reduction 'local software'
_computing_molecular_graphics 'Balls and Sticks (Kang & Ozawa, 2004)'
_computing_publication_material 'encifer (CCDC, 2008)'
_computing_structure_refinement 'TOPAS (Coelho, 2000)'
_computing_structure_solution 'coordinates taken from a related compound'
_diffrn_ambient_temperature 298
_diffrn_measurement_device_type 'In-house design'
_diffrn_radiation_monochromator 'Si(111) channel-cut crystal'
_diffrn_radiation_type Synchrotron
_diffrn_radiation_wavelength 0.993773
_exptl_absorpt_coefficient_mu 24.212(3)
_exptl_crystal_density_diffrn 3.4713(4)
_exptl_crystal_density_method 'not measured'
_pd_block_diffractogram_id csznpdistpd
_pd_char_colour white
_pd_char_particle_morphology powder
_pd_instr_location ' High resolution powder diffractometer on station 9.1, Daresbury SRS.'
_pd_meas_2theta_range_inc 0.01
_pd_meas_2theta_range_max 80
_pd_meas_2theta_range_min 2
_pd_meas_number_of_points 7801
_pd_meas_scan_method step
_pd_prep_cool_rate 700
_pd_prep_pressure 100
_pd_prep_temperature 1683
_pd_proc_2theta_range_inc 0.01
_pd_proc_2theta_range_max 65
_pd_proc_2theta_range_min 6
_pd_proc_info_excluded_regions '2-6 degrees and 65-80 degrees 2\q.'
_pd_proc_ls_background_function Chebychev
_pd_proc_ls_pref_orient_corr None
_pd_proc_ls_profile_function 'Fundamental Parameters'
_pd_proc_ls_prof_R_factor 0.0805
_pd_proc_ls_prof_wR_expected 0.0619
_pd_proc_ls_prof_wR_factor 0.1037
_pd_proc_wavelength 0.993773
_pd_spec_mounting capillary
_pd_spec_mount_mode transmission
_pd_spec_shape cylinder
_pd_spec_size_axial 40
_pd_spec_size_equat 0.7
_pd_spec_size_thick 0.7
_refine_ls_goodness_of_fit_all 1.675
_refine_ls_number_constraints 7
_refine_ls_number_parameters 69
_refine_ls_number_restraints 0
_refine_ls_R_factor_all 0.0875
_refine_ls_shift/su_max 0.001
_cod_data_source_file hw5004.cif
_cod_data_source_block 3
_cod_database_code 2104396

loop_
_symmetry_equiv_pos_as_xyz
'-x, -y, -z'
'-x, y+1/2, -z+1/2'
'-x+1/2, -y, z+1/2'
'-x+1/2, y+1/2, z'
'x, -y+1/2, z+1/2'
'x, y, z'
'x+1/2, -y+1/2, -z'
'x+1/2, y, -z+1/2'

loop_
_atom_site_type_symbol
_atom_site_label
_atom_site_fract_x
_atom_site_fract_y
_atom_site_fract_z
_atom_site_U_iso_or_equiv
_atom_site_occupancy
Cs Cs1 0.1180(10) 0.1170(10) 0.1105(7) 0.144(3) 1
Cs Cs2 0.3624(9) 0.3648(9) 0.3558(7) 0.155(3) 1
Si Si1 0.381(7) 0.860(5) 0.890(4) 0.2740(10) 0.85(3)
Zn Zn1 0.381(7) 0.860(5) 0.890(4) 0.2740(10) 0.15(3)
Si Si2 0.126(4) 0.659(3) 0.586(2) 0.2740(10) 0.15(3)
Zn Zn2 0.126(4) 0.659(3) 0.586(2) 0.2740(10) 0.85(3)
Si Si3 0.585(2) 0.132(2) 0.677(2) 0.0290(10) 1
Si Si4 0.6710(10) 0.564(2) 0.124(2) 0.0290(10) 1
Si Si5 0.902(2) 0.385(2) 0.8320(10) 0.0290(10) 1
Si Si6 0.857(2) 0.907(2) 0.3870(10) 0.0290(10) 1
O O1 0.469(5) 0.357(4) 0.171(4) 0.095(4) 1
O O2 0.114(5) 0.482(3) 0.315(3) 0.095(4) 1
O O3 0.387(5) 0.130(5) 0.454(4) 0.095(4) 1
O O4 0.709(4) 0.446(4) 0.631(4) 0.095(4) 1
O O5 0.637(6) 0.719(5) 0.379(4) 0.095(4) 1
O O6 0.377(5) 0.650(4) 0.712(5) 0.095(4) 1
O O7 0.980(5) 0.896(5) 0.661(4) 0.095(4) 1
O O8 0.654(5) 0.976(5) 0.880(4) 0.095(4) 1
O O9 0.891(5) 0.637(4) 0.991(5) 0.095(4) 1
O O10 0.238(6) 0.901(5) 0.108(4) 0.095(4) 1
O O11 0.125(6) 0.226(6) 0.883(4) 0.095(4) 1
O O12 0.861(5) 0.120(5) 0.222(4) 0.095(4) 1

loop_
_atom_type_symbol
_atom_type_description
_atom_type_scat_dispersion_real
_atom_type_scat_dispersion_imag
_atom_type_scat_source
Cs Cs 55.139 3.976 http://henke.lbl.gov/optical_constants/asf.html
Zn Zn 29.695 2.626 http://henke.lbl.gov/optical_constants/asf.html
Si Si 14.142 0.140 http://henke.lbl.gov/optical_constants/asf.html
O O 8.023 0.013 http://henke.lbl.gov/optical_constants/asf.html

loop_
_geom_angle_atom_site_label_1
_geom_angle_atom_site_label_2
_geom_angle_atom_site_label_3
_geom_angle_site_symmetry_1
_geom_angle_site_symmetry_2
_geom_angle_site_symmetry_3
_geom_angle
_geom_angle_publ_flag
O9 Si1 O7 7_467 1_555 8_456 111(5) y
O9 Si1 O4 7_467 1_555 2_656 102(4) y
O9 Si1 O11 7_467 1_555 4_555 95(4) y
O7 Si1 O4 8_456 1_555 2_656 108(5) y
O7 Si1 O11 8_456 1_555 4_555 108(5) y
O4 Si1 O11 2_656 1_555 4_555 130(2) y
O10 Si2 O3 5_565 1_555 4_555 98(3) y
O10 Si2 O5 5_565 1_555 7_466 108(3) y
O10 Si2 O1 5_565 1_555 3_565 119(3) y
O3 Si2 O5 4_555 1_555 7_466 118(3) y
O3 Si2 O1 4_555 1_555 3_565 124(3) y
O5 Si2 O1 7_466 1_555 3_565 89(3) y
O11 Si3 O6 8_556 1_555 2_646 104(3) y
O11 Si3 O2 8_556 1_555 7_556 137(4) y
O11 Si3 O1 8_556 1_555 5_555 103(2) y
O6 Si3 O2 2_646 1_555 7_556 91(3) y
O6 Si3 O1 2_646 1_555 5_555 111(2) y
O2 Si3 O1 7_556 1_555 5_555 110(2) y
O3 Si4 O12 2_655 1_555 4_655 99(3) y
O3 Si4 O4 2_655 1_555 3_664 124(3) y
O3 Si4 O2 2_655 1_555 8_555 120(3) y
O12 Si4 O4 4_655 1_555 3_664 105(3) y
O12 Si4 O2 4_655 1_555 8_555 77(3) y
O4 Si4 O2 3_664 1_555 8_555 114(3) y
O7 Si5 O12 2_746 1_555 5_555 114(3) y
O7 Si5 O5 2_746 1_555 3_665 113(4) y
O7 Si5 O8 2_746 1_555 4_645 112(3) y
O12 Si5 O5 5_555 1_555 3_665 102(3) y
O12 Si5 O8 5_555 1_555 4_645 104(3) y
O5 Si5 O8 3_665 1_555 4_645 111(2) y
O9 Si6 O10 5_564 1_555 8_555 104(3) y
O9 Si6 O6 5_564 1_555 7_566 121(3) y
O9 Si6 O8 5_564 1_555 3_674 118(3) y
O10 Si6 O6 8_555 1_555 7_566 100(3) y
O10 Si6 O8 8_555 1_555 3_674 88(3) y
O6 Si6 O8 7_566 1_555 3_674 117(3) y
Si2 O1 Si3 3_564 1_555 5_554 142(4) y
Si3 O2 Si4 7_456 1_555 8_455 140.0(10) y
Si2 O3 Si4 4_545 1_555 2_645 136(5) y
Si1 O4 Si4 2_646 1_555 3_665 130(4) y
Si2 O5 Si5 7_566 1_555 3_664 154(5) y
Si3 O6 Si6 2_656 1_555 7_466 141(4) y
Si1 O7 Si5 8_556 1_555 2_756 147(3) y
Si5 O8 Si6 4_655 1_555 3_675 139(2) y
Si1 O9 Si6 7_567 1_555 5_565 149(3) y
Si2 O10 Si6 5_564 1_555 8_455 154(4) y
Si1 O11 Si3 4_545 1_555 8_456 144(3) y
Si4 O12 Si5 4_645 1_555 5_554 149.0(10) y

loop_
_geom_bond_atom_site_label_1
_geom_bond_atom_site_label_2
_geom_bond_site_symmetry_1
_geom_bond_site_symmetry_2
_geom_bond_distance
_geom_bond_publ_flag
Si1 O9 1_555 7_467 1.63(8) y
Si1 O7 1_555 8_456 1.60(10) y
Si1 O4 1_555 2_656 1.72(7) y
Si1 O11 1_555 4_555 1.80(10) y
Si2 O10 1_555 5_565 1.77(9) y
Si2 O3 1_555 4_555 1.86(7) y
Si2 O5 1_555 7_466 1.74(7) y
Si2 O1 1_555 3_565 1.75(7) y
Si3 O11 1_555 8_556 1.62(8) y
Si3 O6 1_555 2_646 1.62(6) y
Si3 O2 1_555 7_556 1.60(6) y
Si3 O1 1_555 5_555 1.59(7) y
Si4 O3 1_555 2_655 1.61(7) y
Si4 O12 1_555 4_655 1.60(6) y
Si4 O4 1_555 3_664 1.66(6) y
Si4 O2 1_555 8_555 1.60(6) y
Si5 O7 1_555 2_746 1.61(8) y
Si5 O12 1_555 5_555 1.61(6) y
Si5 O5 1_555 3_665 1.64(7) y
Si5 O8 1_555 4_645 1.60(7) y
Si6 O9 1_555 5_564 1.61(7) y
Si6 O10 1_555 8_555 1.63(8) y
Si6 O6 1_555 7_566 1.59(6) y
Si6 O8 1_555 3_674 1.60(7) y
Cs1 O1 1_555 4_545 3.84(6) y
Cs1 O2 1_555 5_554 3.79(6) y
Cs1 O3 1_555 8_455 3.29(7) y
Cs1 O4 1_555 7_456 3.85(5) y
Cs1 O5 1_555 2_645 3.63(8) y
Cs1 O6 1_555 3_564 3.45(6) y
Cs1 O7 1_555 1_666 3.40(6) y
Cs1 O8 1_555 1_666 3.38(7) y
Cs1 O9 1_555 1_666 3.59(6) y
Cs1 O10 1_555 6_545 3.38(7) y
Cs1 O11 1_555 6_554 3.45(6) y
Cs1 O12 1_555 6_455 3.83(7) y
Cs2 O1 1_555 1_555 2.92(6) y
Cs2 O2 1_555 1_555 3.80(6) y
Cs2 O3 1_555 1_555 3.47(7) y
Cs2 O4 1_555 1_666 2.75(6) y
Cs2 O5 1_555 1_666 3.77(6) y
Cs2 O6 1_555 3_564 3.69(7) y
Cs2 O7 1_555 7_466 3.64(7) y
Cs2 O8 1_555 2_646 3.92(6) y
Cs2 O9 1_555 3_664 3.82(7) y
Cs2 O10 1_555 4_545 3.69(6) y
Cs2 O11 1_555 5_554 3.50(8) y
Cs2 O12 1_555 8_455 3.49(7) y
